data_4505393
loop_
_publ_author_name
'Kirchner, Michael T.'
'Reddy, L. Sreenivas'
'Desiraju, Gautam R.'
'Jetti, Ram K. R.'
'Boese, Roland'

_publ_section_title
;
 Structural Variations and Polymorphism of Some Derivatives of
 6-Amino-2-phenylsulfonylimino- 1,2-dihydropyridine
;
_journal_issue 4
_journal_name_full 'Crystal Growth &amp; Design'
_journal_page_first 701
_journal_paper_doi 10.1021/cg049912t
_journal_volume 4
_journal_year 2004
_chemical_formula_moiety 'C11 H10 Br N3 O2 S'
_chemical_formula_sum 'C11 H10 Br N3 O2 S'
_chemical_formula_weight 328.19
_chemical_melting_point 488
_chemical_name_systematic
; 
  6-amino-2-(4-bromophenylsulfonylimino)-1,2-dihydropyridine 
;
_space_group_IT_number 14
_symmetry_cell_setting monoclinic
_symmetry_space_group_name_Hall '-P 2ybc'
_symmetry_space_group_name_H-M 'P 1 21/c 1'
_atom_sites_solution_hydrogens geom
_atom_sites_solution_primary direct
_atom_sites_solution_secondary difmap
_audit_creation_method SHELXL-97
_cell_angle_alpha 90.00
_cell_angle_beta 94.330(2)
_cell_angle_gamma 90.00
_cell_formula_units_Z 16
_cell_length_a 10.7951(9)
_cell_length_b 18.2559(15)
_cell_length_c 26.335(2)
_cell_measurement_reflns_used 6784
_cell_measurement_temperature 203(2)
_cell_measurement_theta_max 25.48
_cell_measurement_theta_min 2.23
_cell_volume 5175.1(7)
_computing_cell_refinement
;
BRUKER AXS SAINT program Vers.6.01
;
_computing_data_collection 'BRUKER AXS SMART Vers. 5.054 1997/98'
_computing_data_reduction
;
BRUKER AXS SAINT program Vers.6.01
;
_computing_molecular_graphics
;
BRUKER AXS SHELXTL Vers.6.12, DOS/WIN95/NT/2000/ME
;
_computing_publication_material
;
BRUKER AXS SHELXTL Vers.6.12, DOS/WIN95/NT/2000/ME
;
_computing_structure_refinement
;
BRUKER AXS SHELXTL Vers.6.12, DOS/WIN95/NT/2000/ME
;
_computing_structure_solution
;
BRUKER AXS SHELXTL Vers.6.12, DOS/WIN95/NT/2000/ME
;
_diffrn_ambient_temperature 203(2)
_diffrn_detector_area_resol_mean 8.192
_diffrn_measured_fraction_theta_full 0.998
_diffrn_measured_fraction_theta_max 0.998
_diffrn_measurement_device_type 'Siemens SMART CCD area detector system'
_diffrn_measurement_method
;
 Full sphere data collection 
 in omega at 0.3 deg scan width, 
 two runs with 720 frames, phi =  0, 270(deg) 
 two runs with 436 frames, phi = 88, 180 deg) 
;
_diffrn_radiation_monochromator graphite
_diffrn_radiation_source 'fine-focus sealed tube'
_diffrn_radiation_type MoK\a
_diffrn_radiation_wavelength 0.71073
_diffrn_reflns_av_R_equivalents 0.0690
_diffrn_reflns_av_sigmaI/netI 0.0625
_diffrn_reflns_limit_h_max 14
_diffrn_reflns_limit_h_min -14
_diffrn_reflns_limit_k_max 24
_diffrn_reflns_limit_k_min -24
_diffrn_reflns_limit_l_max 35
_diffrn_reflns_limit_l_min -35
_diffrn_reflns_number 65572
_diffrn_reflns_theta_full 28.33
_diffrn_reflns_theta_max 28.33
_diffrn_reflns_theta_min 1.89
_exptl_absorpt_coefficient_mu 3.335
_exptl_absorpt_correction_T_max 0.63
_exptl_absorpt_correction_T_min 0.32
_exptl_absorpt_correction_type empirical
_exptl_absorpt_process_details
; 
 Siemens SADABS program multi-scan V2.03
 R.H. Blessing, Acta Cryst. (1995) A51 33-38 
;
_exptl_crystal_colour colourless
_exptl_crystal_density_diffrn 1.685
_exptl_crystal_density_method 'not measured'
_exptl_crystal_description plate
_exptl_crystal_F_000 2624
_exptl_crystal_size_max 0.36
_exptl_crystal_size_mid 0.25
_exptl_crystal_size_min 0.14
_refine_diff_density_max 1.366
_refine_diff_density_min -0.783
_refine_diff_density_rms 0.109
_refine_ls_extinction_method none
_refine_ls_goodness_of_fit_ref 1.036
_refine_ls_hydrogen_treatment mixed
_refine_ls_matrix_type full
_refine_ls_number_parameters 649
_refine_ls_number_reflns 12882
_refine_ls_number_restraints 0
_refine_ls_restrained_S_all 1.036
_refine_ls_R_factor_all 0.1261
_refine_ls_R_factor_gt 0.0656
_refine_ls_shift/su_max 0.001
_refine_ls_shift/su_mean 0.000
_refine_ls_structure_factor_coef Fsqd
_refine_ls_weighting_details 'calc w=1/[\s^2^(Fo^2^)+(0.0730P)^2^+8.9181P] where P=(Fo^2^+2Fc^2^)/3'
_refine_ls_weighting_scheme calc
_refine_ls_wR_factor_gt 0.1555
_refine_ls_wR_factor_ref 0.1848
_reflns_number_gt 7255
_reflns_number_total 12882
_reflns_threshold_expression >2sigma(I)
_cod_data_source_file cg049912tsi20040309_075809.cif
_cod_data_source_block 3c
_cod_depositor_comments
;
The following automatic conversions were performed:

'_symmetry_cell_setting' value 'Monoclinic' changed to 'monoclinic'
according to /home/saulius/struct/CIF-dictionaries/cif_core.dic
dictionary named 'cif_core.dic' version 2.4.1 from 2010-06-29.

Automatic conversion script
Id: cif_fix_values 1715 2011-07-08 13:25:40Z adriana 
;
_cod_original_cell_volume 5175.2(7)
_cod_original_sg_symbol_H-M 'P 21 /c'
_cod_database_code 4505393

loop_
_symmetry_equiv_pos_as_xyz
'x, y, z'
'-x, y+1/2, -z+1/2'
'-x, -y, -z'
'x, -y-1/2, z-1/2'

loop_
_atom_site_label
_atom_site_type_symbol
_atom_site_fract_x
_atom_site_fract_y
_atom_site_fract_z
_atom_site_U_iso_or_equiv
_atom_site_adp_type
_atom_site_occupancy
_atom_site_symmetry_multiplicity
_atom_site_calc_flag
_atom_site_refinement_flags
Br1 Br 0.09205(8) 0.17177(5) 0.35432(3) 0.0936(3) Uani 1 1 d .
Br2 Br 0.62785(7) 1.19471(5) 0.14771(3) 0.0834(2) Uani 1 1 d .
Br3 Br 0.53135(9) 0.91795(6) 0.28529(3) 0.1106(3) Uani 1 1 d .
Br4 Br 0.95750(7) 1.40040(4) 0.29054(3) 0.0823(2) Uani 1 1 d .
O1 O 0.2751(3) 0.21635(16) 0.10758(14) 0.0510(9) Uani 1 1 d .
O2 O 0.0527(3) 0.23964(15) 0.09808(13) 0.0476(8) Uani 1 1 d .
O3 O 0.5271(3) 1.23544(16) 0.40084(14) 0.0530(9) Uani 1 1 d .
O4 O 0.7501(3) 1.21490(16) 0.41167(13) 0.0473(8) Uani 1 1 d .
O5 O 0.9001(3) 0.86965(17) 0.08811(19) 0.0716(13) Uani 1 1 d .
O6 O 0.7077(3) 0.89534(17) 0.03724(15) 0.0563(9) Uani 1 1 d .
O7 O 0.6145(3) 1.36501(16) 0.06040(15) 0.0534(9) Uani 1 1 d .
O8 O 0.8091(3) 1.39751(15) 0.02720(13) 0.0456(8) Uani 1 1 d .
N1 N 0.1474(3) -0.01056(17) 0.08647(14) 0.0341(8) Uani 1 1 d .
H1 H 0.0680 -0.0120 0.0779 0.041 Uiso 1 1 d R
C2 C 0.2008(4) 0.0568(2) 0.09629(17) 0.0347(9) Uani 1 1 d .
C3 C 0.3253(4) 0.0582(2) 0.1105(2) 0.0492(13) Uani 1 1 d .
H3 H 0.3656 0.1031 0.1174 0.059 Uiso 1 1 d R
C4 C 0.3920(5) -0.0070(3) 0.1148(2) 0.0549(14) Uani 1 1 d .
H4 H 0.4771 -0.0054 0.1254 0.066 Uiso 1 1 d R
C5 C 0.3374(4) -0.0734(2) 0.1040(2) 0.0481(12) Uani 1 1 d .
H5 H 0.3843 -0.1168 0.1065 0.058 Uiso 1 1 d R
C6 C 0.2101(4) -0.0751(2) 0.08927(17) 0.0362(10) Uani 1 1 d .
N7 N 0.1486(4) -0.13679(19) 0.07846(16) 0.0456(10) Uani 1 1 d .
H7A H 0.0692 -0.1355 0.0697 0.055 Uiso 1 1 d R
H7B H 0.1875 -0.1785 0.0801 0.055 Uiso 1 1 d R
N8 N 0.1167(3) 0.11318(18) 0.08934(15) 0.0374(9) Uani 1 1 d .
S9 S 0.15126(10) 0.18964(5) 0.11447(5) 0.0383(3) Uani 1 1 d .
C10 C 0.1412(4) 0.1804(2) 0.18103(19) 0.0370(10) Uani 1 1 d .
C11 C 0.0503(5) 0.1371(3) 0.1990(2) 0.0651(16) Uani 1 1 d .
H11 H -0.0016 0.1090 0.1763 0.078 Uiso 1 1 d R
C12 C 0.0351(6) 0.1347(4) 0.2507(2) 0.0762(19) Uani 1 1 d .
H12 H -0.0278 0.1056 0.2632 0.091 Uiso 1 1 d R
C13 C 0.1116(5) 0.1747(3) 0.2835(2) 0.0576(14) Uani 1 1 d .
C14 C 0.2030(6) 0.2162(4) 0.2658(3) 0.0782(19) Uani 1 1 d .
H14 H 0.2559 0.2432 0.2888 0.094 Uiso 1 1 d R
C15 C 0.2190(6) 0.2194(3) 0.2146(2) 0.0679(17) Uani 1 1 d .
H15 H 0.2830 0.2480 0.2026 0.081 Uiso 1 1 d R
N16 N 0.6276(3) 0.98553(16) 0.41274(13) 0.0309(7) Uani 1 1 d .
H16 H 0.5533 0.9838 0.4234 0.037 Uiso 1 1 d R
C17 C 0.6768(4) 1.0535(2) 0.40315(17) 0.0342(9) Uani 1 1 d .
C18 C 0.7958(4) 1.0555(2) 0.3881(2) 0.0444(11) Uani 1 1 d .
H18 H 0.8340 1.1006 0.3821 0.053 Uiso 1 1 d R
C19 C 0.8594(4) 0.9902(3) 0.3818(2) 0.0481(12) Uani 1 1 d .
H19 H 0.9406 0.9920 0.3712 0.058 Uiso 1 1 d R
C20 C 0.8077(4) 0.9236(2) 0.3904(2) 0.0445(11) Uani 1 1 d .
H20 H 0.8521 0.8802 0.3857 0.053 Uiso 1 1 d R
C21 C 0.6875(4) 0.9214(2) 0.40653(17) 0.0364(10) Uani 1 1 d .
N22 N 0.6297(4) 0.85927(18) 0.41531(16) 0.0457(10) Uani 1 1 d .
H22A H 0.5543 0.8601 0.4249 0.055 Uiso 1 1 d R
H22B H 0.6670 0.8176 0.4115 0.055 Uiso 1 1 d R
N23 N 0.5948(3) 1.10906(17) 0.40975(15) 0.0362(8) Uani 1 1 d .
S24 S 0.63028(10) 1.18820(5) 0.39141(5) 0.0376(3) Uani 1 1 d .
C25 C 0.6350(4) 1.1862(2) 0.32435(18) 0.0349(9) Uani 1 1 d .
C26 C 0.5415(5) 1.1519(3) 0.2948(2) 0.0569(14) Uani 1 1 d .
H26 H 0.4786 1.1268 0.3105 0.068 Uiso 1 1 d R
C27 C 0.5392(5) 1.1542(3) 0.2422(2) 0.0657(16) Uani 1 1 d .
H27 H 0.4755 1.1303 0.2222 0.079 Uiso 1 1 d R
C28 C 0.6303(5) 1.1913(3) 0.2192(2) 0.0520(13) Uani 1 1 d .
C29 C 0.7240(6) 1.2249(4) 0.2488(2) 0.0698(17) Uani 1 1 d .
H29 H 0.7869 1.2501 0.2332 0.084 Uiso 1 1 d R
C30 C 0.7269(5) 1.2223(3) 0.3014(2) 0.0584(14) Uani 1 1 d .
H30 H 0.7918 1.2452 0.3213 0.070 Uiso 1 1 d R
N31 N 0.8416(3) 1.11844(17) 0.04636(15) 0.0396(9) Uani 1 1 d .
H31 H 0.9210 1.1189 0.0549 0.048 Uiso 1 1 d R
C32 C 0.7791(4) 1.0535(2) 0.0504(2) 0.0430(11) Uani 1 1 d .
C33 C 0.6524(4) 1.0536(3) 0.0386(2) 0.0498(13) Uani 1 1 d .
H33 H 0.6060 1.0103 0.0409 0.060 Uiso 1 1 d R
C34 C 0.5946(5) 1.1184(3) 0.0233(2) 0.0520(13) Uani 1 1 d .
H34 H 0.5080 1.1187 0.0159 0.062 Uiso 1 1 d R
C35 C 0.6592(5) 1.1820(2) 0.01858(19) 0.0469(12) Uani 1 1 d .
H35 H 0.6176 1.2251 0.0078 0.056 Uiso 1 1 d R
C36 C 0.7866(4) 1.1824(2) 0.02977(18) 0.0394(10) Uani 1 1 d .
N37 N 0.8597(4) 1.24010(18) 0.02402(16) 0.0467(10) Uani 1 1 d .
H37A H 0.9395 1.2363 0.0308 0.056 Uiso 1 1 d R
H37B H 0.8275 1.2816 0.0135 0.056 Uiso 1 1 d R
N38 N 0.8572(3) 0.99745(18) 0.06712(18) 0.0486(11) Uani 1 1 d .
S39 S 0.79868(11) 0.91966(6) 0.07652(6) 0.0500(3) Uani 1 1 d .
C40 C 0.7228(4) 0.9245(2) 0.1338(2) 0.0449(12) Uani 1 1 d .
C41 C 0.7436(5) 0.9802(3) 0.1692(3) 0.0594(15) Uani 1 1 d .
H41 H 0.7963 1.0193 0.1621 0.071 Uiso 1 1 d R
C42 C 0.6885(6) 0.9791(3) 0.2143(3) 0.0686(17) Uani 1 1 d .
H42 H 0.7034 1.0167 0.2383 0.082 Uiso 1 1 d R
C43 C 0.6097(6) 0.9209(3) 0.2239(2) 0.0663(16) Uani 1 1 d .
C44 C 0.5874(5) 0.8659(3) 0.1890(2) 0.0556(14) Uani 1 1 d .
H44 H 0.5332 0.8275 0.1959 0.067 Uiso 1 1 d R
C45 C 0.6437(4) 0.8668(3) 0.1442(2) 0.0489(12) Uani 1 1 d .
H45 H 0.6293 0.8286 0.1205 0.059 Uiso 1 1 d R
N46 N 0.6650(3) 1.61840(16) 0.03959(14) 0.0337(8) Uani 1 1 d .
H46 H 0.5878 1.6179 0.0469 0.040 Uiso 1 1 d R
C47 C 0.7280(4) 1.5530(2) 0.04093(17) 0.0345(9) Uani 1 1 d .
C48 C 0.8519(4) 1.5552(2) 0.0310(2) 0.0426(11) Uani 1 1 d .
H48 H 0.8993 1.5120 0.0318 0.051 Uiso 1 1 d R
C49 C 0.9058(4) 1.6221(2) 0.0196(2) 0.0469(12) Uani 1 1 d .
H49 H 0.9902 1.6234 0.0132 0.056 Uiso 1 1 d R
C50 C 0.8394(4) 1.6858(2) 0.01769(19) 0.0424(11) Uani 1 1 d .
H50 H 0.8773 1.7303 0.0098 0.051 Uiso 1 1 d R
C51 C 0.7153(4) 1.6837(2) 0.02758(17) 0.0346(9) Uani 1 1 d .
N52 N 0.6399(4) 1.74235(18) 0.02472(16) 0.0450(10) Uani 1 1 d .
H52A H 0.5620 1.7376 0.0305 0.054 Uiso 1 1 d R
H52B H 0.6690 1.7851 0.0171 0.054 Uiso 1 1 d R
N53 N 0.6542(3) 1.49527(18) 0.05147(16) 0.0393(9) Uani 1 1 d .
S54 S 0.71452(10) 1.41701(5) 0.06045(5) 0.0388(3) Uani 1 1 d .
C55 C 0.7861(4) 1.4176(2) 0.12380(19) 0.0392(10) Uani 1 1 d .
C56 C 0.8746(5) 1.3646(3) 0.1371(2) 0.0499(12) Uani 1 1 d .
H56 H 0.8989 1.3311 0.1126 0.060 Uiso 1 1 d R
C57 C 0.9261(5) 1.3611(3) 0.1859(2) 0.0529(13) Uani 1 1 d .
H57 H 0.9868 1.3256 0.1950 0.063 Uiso 1 1 d R
C58 C 0.8895(5) 1.4095(3) 0.2220(2) 0.0548(13) Uani 1 1 d .
C59 C 0.8043(6) 1.4634(3) 0.2088(2) 0.0672(16) Uani 1 1 d .
H59 H 0.7816 1.4973 0.2333 0.081 Uiso 1 1 d R
C60 C 0.7523(5) 1.4676(3) 0.1597(2) 0.0603(15) Uani 1 1 d .
H60 H 0.6939 1.5044 0.1505 0.072 Uiso 1 1 d R

loop_
_atom_site_aniso_label
_atom_site_aniso_U_11
_atom_site_aniso_U_22
_atom_site_aniso_U_33
_atom_site_aniso_U_23
_atom_site_aniso_U_13
_atom_site_aniso_U_12
Br1 0.0919(5) 0.1346(7) 0.0541(4) -0.0049(4) 0.0032(4) 0.0030(5)
Br2 0.0938(5) 0.1054(6) 0.0511(4) 0.0052(4) 0.0059(3) -0.0058(4)
Br3 0.1021(6) 0.1626(9) 0.0679(5) -0.0104(5) 0.0121(4) -0.0074(6)
Br4 0.0848(5) 0.0982(5) 0.0624(4) 0.0032(4) -0.0046(3) -0.0172(4)
O1 0.0465(19) 0.0290(15) 0.079(3) 0.0063(16) 0.0152(18) -0.0065(14)
O2 0.0521(19) 0.0248(14) 0.065(2) 0.0039(15) -0.0012(17) 0.0086(13)
O3 0.066(2) 0.0258(15) 0.071(2) 0.0032(15) 0.0289(19) 0.0102(15)
O4 0.056(2) 0.0271(14) 0.058(2) -0.0056(14) 0.0056(17) -0.0134(14)
O5 0.049(2) 0.0284(16) 0.141(4) 0.022(2) 0.028(2) 0.0073(15)
O6 0.063(2) 0.0289(16) 0.078(3) -0.0033(16) 0.014(2) -0.0094(15)
O7 0.0438(18) 0.0257(15) 0.091(3) 0.0019(17) 0.0075(18) -0.0012(13)
O8 0.0500(19) 0.0290(15) 0.060(2) -0.0008(14) 0.0164(17) 0.0100(13)
N1 0.0324(18) 0.0238(16) 0.046(2) -0.0002(15) 0.0025(16) 0.0068(14)
C2 0.036(2) 0.0274(19) 0.041(2) 0.0016(18) 0.0047(19) 0.0036(17)
C3 0.039(2) 0.032(2) 0.074(4) -0.006(2) -0.010(2) 0.0008(19)
C4 0.036(3) 0.049(3) 0.078(4) 0.000(3) -0.009(3) 0.010(2)
C5 0.040(3) 0.035(2) 0.068(3) -0.004(2) 0.000(2) 0.012(2)
C6 0.044(2) 0.027(2) 0.037(2) -0.0022(18) 0.003(2) 0.0087(18)
N7 0.043(2) 0.0245(17) 0.069(3) -0.0050(18) 0.001(2) 0.0086(15)
N8 0.0341(19) 0.0246(16) 0.053(2) -0.0002(16) -0.0026(17) 0.0023(14)
S9 0.0368(6) 0.0203(4) 0.0578(7) 0.0032(5) 0.0040(5) 0.0004(4)
C10 0.032(2) 0.0242(19) 0.054(3) -0.0007(19) 0.000(2) 0.0000(16)
C11 0.057(3) 0.077(4) 0.061(4) -0.009(3) 0.005(3) -0.034(3)
C12 0.072(4) 0.095(5) 0.062(4) 0.002(4) 0.006(3) -0.039(4)
C13 0.057(3) 0.063(3) 0.052(3) 0.000(3) -0.001(3) 0.008(3)
C14 0.080(4) 0.086(5) 0.067(4) -0.015(4) -0.007(3) -0.031(4)
C15 0.066(4) 0.071(4) 0.066(4) -0.004(3) 0.000(3) -0.035(3)
N16 0.0303(17) 0.0228(15) 0.040(2) -0.0002(14) 0.0082(15) 0.0015(13)
C17 0.034(2) 0.0236(19) 0.045(3) -0.0009(18) 0.0042(19) 0.0010(16)
C18 0.036(2) 0.031(2) 0.068(3) 0.001(2) 0.013(2) -0.0037(18)
C19 0.034(2) 0.042(3) 0.069(4) 0.004(2) 0.013(2) 0.005(2)
C20 0.044(3) 0.033(2) 0.058(3) -0.001(2) 0.013(2) 0.0108(19)
C21 0.041(2) 0.0260(19) 0.042(3) 0.0018(18) 0.003(2) 0.0051(17)
N22 0.048(2) 0.0206(16) 0.071(3) 0.0044(17) 0.018(2) 0.0049(15)
N23 0.0362(19) 0.0206(15) 0.053(2) 0.0011(15) 0.0117(17) -0.0009(14)
S24 0.0428(6) 0.0195(4) 0.0518(7) -0.0009(4) 0.0134(5) -0.0004(4)
C25 0.033(2) 0.0243(18) 0.048(3) -0.0001(18) 0.0057(19) 0.0014(16)
C26 0.049(3) 0.066(3) 0.057(3) -0.003(3) 0.011(3) -0.025(3)
C27 0.057(3) 0.081(4) 0.058(4) -0.007(3) -0.001(3) -0.024(3)
C28 0.058(3) 0.047(3) 0.051(3) 0.003(2) 0.007(3) 0.003(2)
C29 0.067(4) 0.083(4) 0.061(4) 0.008(3) 0.017(3) -0.029(3)
C30 0.056(3) 0.068(3) 0.052(3) 0.001(3) 0.008(3) -0.031(3)
N31 0.039(2) 0.0220(16) 0.057(3) 0.0023(16) 0.0016(18) -0.0006(14)
C32 0.045(3) 0.024(2) 0.059(3) 0.001(2) 0.001(2) -0.0011(18)
C33 0.043(3) 0.034(2) 0.071(4) 0.000(2) -0.006(2) -0.005(2)
C34 0.044(3) 0.048(3) 0.062(3) 0.004(2) -0.007(2) 0.005(2)
C35 0.056(3) 0.031(2) 0.051(3) 0.004(2) -0.008(2) 0.006(2)
C36 0.049(3) 0.025(2) 0.043(3) 0.0002(19) 0.001(2) 0.0029(18)
N37 0.056(2) 0.0208(16) 0.062(3) 0.0053(17) -0.005(2) 0.0014(16)
N38 0.037(2) 0.0213(17) 0.088(3) 0.0082(19) 0.006(2) -0.0014(15)
S39 0.0400(6) 0.0212(5) 0.0895(10) 0.0071(6) 0.0106(6) -0.0003(4)
C40 0.035(2) 0.032(2) 0.066(3) 0.005(2) -0.008(2) 0.0049(18)
C41 0.042(3) 0.042(3) 0.093(5) -0.009(3) -0.007(3) -0.001(2)
C42 0.063(4) 0.068(4) 0.073(4) -0.021(3) -0.009(3) -0.002(3)
C43 0.058(3) 0.072(4) 0.066(4) -0.001(3) -0.012(3) 0.009(3)
C44 0.045(3) 0.057(3) 0.065(4) 0.012(3) 0.003(3) -0.002(2)
C45 0.043(3) 0.034(2) 0.069(4) 0.006(2) -0.003(3) 0.000(2)
N46 0.0301(18) 0.0223(16) 0.050(2) 0.0015(15) 0.0084(16) 0.0011(13)
C47 0.036(2) 0.0244(19) 0.044(3) 0.0025(18) 0.0077(19) 0.0023(16)
C48 0.035(2) 0.030(2) 0.065(3) 0.002(2) 0.013(2) 0.0042(18)
C49 0.039(3) 0.043(3) 0.061(3) 0.000(2) 0.020(2) -0.001(2)
C50 0.044(3) 0.032(2) 0.053(3) 0.005(2) 0.018(2) -0.0054(19)
C51 0.041(2) 0.0269(19) 0.036(2) -0.0003(17) 0.0051(19) 0.0019(17)
N52 0.046(2) 0.0213(16) 0.069(3) 0.0079(17) 0.013(2) 0.0015(15)
N53 0.0323(18) 0.0250(17) 0.062(3) 0.0049(17) 0.0104(18) 0.0035(14)
S54 0.0355(6) 0.0216(5) 0.0603(8) 0.0034(5) 0.0105(5) 0.0034(4)
C55 0.033(2) 0.029(2) 0.057(3) 0.008(2) 0.014(2) 0.0008(17)
C56 0.046(3) 0.037(2) 0.068(4) 0.004(2) 0.013(3) 0.007(2)
C57 0.045(3) 0.054(3) 0.060(3) 0.013(3) 0.004(3) 0.003(2)
C58 0.055(3) 0.058(3) 0.052(3) 0.007(3) 0.012(3) -0.016(3)
C59 0.075(4) 0.066(4) 0.063(4) -0.017(3) 0.015(3) 0.011(3)
C60 0.062(3) 0.048(3) 0.073(4) -0.003(3) 0.015(3) 0.018(3)

loop_
_atom_type_symbol
_atom_type_description
_atom_type_scat_dispersion_real
_atom_type_scat_dispersion_imag
_atom_type_scat_source
C C 0.0033 0.0016 'International Tables Vol C Tables 4.2.6.8 and 6.1.1.4'
H H 0.0000 0.0000 'International Tables Vol C Tables 4.2.6.8 and 6.1.1.4'
N N 0.0061 0.0033 'International Tables Vol C Tables 4.2.6.8 and 6.1.1.4'
O O 0.0106 0.0060 'International Tables Vol C Tables 4.2.6.8 and 6.1.1.4'
S S 0.1246 0.1234 'International Tables Vol C Tables 4.2.6.8 and 6.1.1.4'
Br Br -0.2901 2.4595 'International Tables Vol C Tables 4.2.6.8 and 6.1.1.4'

loop_
_geom_angle_atom_site_label_1
_geom_angle_atom_site_label_2
_geom_angle_atom_site_label_3
_geom_angle
C6 N1 C2 124.4(4)
C3 C2 N1 117.2(4)
C3 C2 N8 130.3(4)
N1 C2 N8 112.4(3)
C2 C3 C4 119.9(4)
C5 C4 C3 121.9(4)
C4 C5 C6 118.4(4)
N7 C6 N1 119.0(4)
N7 C6 C5 122.9(4)
N1 C6 C5 118.1(4)
C2 N8 S9 118.3(3)
O2 S9 O1 114.61(19)
O2 S9 N8 106.77(19)
O1 S9 N8 115.9(2)
O2 S9 C10 104.9(2)
O1 S9 C10 106.4(2)
N8 S9 C10 107.5(2)
C15 C10 C11 119.7(5)
C15 C10 S9 120.5(4)
C11 C10 S9 119.7(4)
C10 C11 C12 119.9(5)
C13 C12 C11 119.7(6)
C14 C13 C12 120.3(6)
C14 C13 Br1 119.5(5)
C12 C13 Br1 120.1(5)
C13 C14 C15 120.7(5)
C10 C15 C14 119.6(5)
C21 N16 C17 124.1(4)
N23 C17 C18 130.3(4)
N23 C17 N16 112.4(4)
C18 C17 N16 117.3(4)
C17 C18 C19 119.5(4)
C20 C19 C18 122.1(4)
C19 C20 C21 118.6(4)
N22 C21 N16 119.0(4)
N22 C21 C20 122.7(4)
N16 C21 C20 118.3(4)
C17 N23 S24 117.8(3)
O3 S24 O4 114.5(2)
O3 S24 N23 106.59(19)
O4 S24 N23 115.2(2)
O3 S24 C25 105.3(2)
O4 S24 C25 106.4(2)
N23 S24 C25 108.1(2)
C30 C25 C26 119.6(5)
C30 C25 S24 120.4(4)
C26 C25 S24 119.9(4)
C25 C26 C27 120.6(5)
C28 C27 C26 119.8(5)
C27 C28 C29 119.5(5)
C27 C28 Br2 120.0(4)
C29 C28 Br2 120.5(4)
C28 C29 C30 120.8(5)
C25 C30 C29 119.7(5)
C36 N31 C32 123.9(4)
N31 C32 N38 112.0(4)
N31 C32 C33 117.8(4)
N38 C32 C33 130.2(4)
C32 C33 C34 119.0(4)
C35 C34 C33 122.1(5)
C34 C35 C36 119.5(4)
N37 C36 N31 117.7(4)
N37 C36 C35 124.6(4)
N31 C36 C35 117.7(4)
C32 N38 S39 118.4(3)
O5 S39 O6 115.0(2)
O5 S39 N38 107.2(2)
O6 S39 N38 115.0(2)
O5 S39 C40 104.1(2)
O6 S39 C40 107.0(2)
N38 S39 C40 107.7(2)
C41 C40 C45 119.5(5)
C41 C40 S39 123.2(4)
C45 C40 S39 117.3(4)
C42 C41 C40 120.9(5)
C41 C42 C43 118.7(6)
C44 C43 C42 121.0(6)
C44 C43 Br3 119.2(5)
C42 C43 Br3 119.8(5)
C45 C44 C43 120.2(5)
C44 C45 C40 119.8(5)
C51 N46 C47 124.3(4)
N53 C47 N46 112.5(4)
N53 C47 C48 130.5(4)
N46 C47 C48 117.0(4)
C47 C48 C49 119.4(4)
C50 C49 C48 121.8(4)
C49 C50 C51 118.9(4)
N52 C51 N46 117.5(4)
N52 C51 C50 124.0(4)
N46 C51 C50 118.5(4)
C47 N53 S54 119.3(3)
O7 S54 O8 113.8(2)
O7 S54 N53 107.20(19)
O8 S54 N53 115.8(2)
O7 S54 C55 106.1(2)
O8 S54 C55 107.1(2)
N53 S54 C55 106.2(2)
C60 C55 C56 120.0(5)
C60 C55 S54 121.7(4)
C56 C55 S54 118.2(4)
C57 C56 C55 119.7(5)
C56 C57 C58 120.2(5)
C59 C58 C57 120.4(5)
C59 C58 Br4 120.4(5)
C57 C58 Br4 119.2(4)
C60 C59 C58 119.8(5)
C59 C60 C55 119.8(5)

loop_
_geom_bond_atom_site_label_1
_geom_bond_atom_site_label_2
_geom_bond_distance
Br1 C13 1.894(6)
Br2 C28 1.882(6)
Br3 C43 1.881(7)
Br4 C58 1.903(6)
O1 S9 1.447(3)
O2 S9 1.443(3)
O3 S24 1.445(3)
O4 S24 1.447(3)
O5 S39 1.440(4)
O6 S39 1.441(4)
O7 S54 1.438(3)
O8 S54 1.439(3)
N1 C6 1.358(5)
N1 C2 1.374(5)
C2 C3 1.368(6)
C2 N8 1.376(5)
C3 C4 1.391(6)
C4 C5 1.368(7)
C5 C6 1.400(6)
C6 N7 1.328(5)
N8 S9 1.577(3)
S9 C10 1.772(5)
C10 C15 1.371(7)
C10 C11 1.373(7)
C11 C12 1.384(8)
C12 C13 1.360(8)
C13 C14 1.354(9)
C14 C15 1.375(9)
N16 C21 1.354(5)
N16 C17 1.380(5)
C17 N23 1.367(5)
C17 C18 1.373(6)
C18 C19 1.392(6)
C19 C20 1.363(7)
C20 C21 1.396(6)
C21 N22 1.323(5)
N23 S24 1.580(3)
S24 C25 1.771(5)
C25 C30 1.370(7)
C25 C26 1.377(7)
C26 C27 1.385(8)
C27 C28 1.372(8)
C28 C29 1.374(8)
C29 C30 1.383(8)
N31 C36 1.366(5)
N31 C32 1.372(5)
C32 N38 1.377(6)
C32 C33 1.380(7)
C33 C34 1.382(7)
C34 C35 1.365(7)
C35 C36 1.384(7)
C36 N37 1.332(6)
N38 S39 1.581(4)
S39 C40 1.772(6)
C40 C41 1.386(7)
C40 C45 1.397(7)
C41 C42 1.368(9)
C42 C43 1.396(9)
C43 C44 1.370(8)
C44 C45 1.368(8)
N46 C51 1.358(5)
N46 C47 1.372(5)
C47 N53 1.363(5)
C47 C48 1.383(6)
C48 C49 1.395(6)
C49 C50 1.364(6)
C50 C51 1.384(6)
C51 N52 1.343(5)
N53 S54 1.581(3)
S54 C55 1.785(5)
C55 C60 1.383(7)
C55 C56 1.387(6)
C56 C57 1.363(7)
C57 C58 1.377(8)
C58 C59 1.373(8)
C59 C60 1.373(8)
